data_4127899
loop_
_publ_author_name
'Isley, Nicholas A.'
'Endo, Yusuke'
'Wu, Zhi-Chen'
'Covington, Brett C.'
'Bushin, Leah B.'
'Seyedsayamdost, Mohammad R.'
'Boger, Dale L.'

_publ_section_title
;
 Total Synthesis and Stereochemical Assignment of Streptide.
;
_journal_issue 43
_journal_name_full 'Journal of the American Chemical Society'
_journal_page_first 17361
_journal_page_last 17369
_journal_paper_doi 10.1021/jacs.9b09067
_journal_volume 141
_journal_year 2019
_chemical_formula_moiety 'C17 H18 Br I N O, C F3 O3 S'
_chemical_formula_sum 'C18 H18 Br F3 I N O4 S'
_chemical_formula_weight 608.20
_space_group_crystal_system monoclinic
_space_group_IT_number 14
_space_group_name_Hall '-P 2yn'
_space_group_name_H-M_alt 'P 1 21/n 1'
_symmetry_space_group_name_Hall '-P 2yn'
_symmetry_space_group_name_H-M 'P 1 21/n 1'
_atom_sites_solution_hydrogens geom
_atom_sites_solution_primary direct
_audit_creation_date 2018-06-22
_audit_creation_method
;
Olex2 1.2-beta
(compiled 2018.05.29 svn.r3508 for OlexSys, GUI svn.r5506)
;
_cell_angle_alpha 90
_cell_angle_beta 98.924(3)
_cell_angle_gamma 90
_cell_formula_units_Z 4
_cell_length_a 12.2219(12)
_cell_length_b 12.1044(12)
_cell_length_c 14.6671(11)
_cell_measurement_reflns_used 6904
_cell_measurement_temperature 100
_cell_measurement_theta_max 28.265
_cell_measurement_theta_min 2.357
_cell_volume 2143.6(3)
_computing_cell_refinement 'SAINT v8.37A (Bruker, 2016)'
_computing_data_collection 'APEX3 v2016.1-0 (Bruker, 2016)'
_computing_data_reduction 'SAINT v8.37A (Bruker, 2016)'
_computing_molecular_graphics 'Olex2 (Dolomanov et al., 2009)'
_computing_publication_material 'Olex2 (Dolomanov et al., 2009)'
_computing_structure_refinement 'XL (Sheldrick, 2008)'
_computing_structure_solution 'ShelXT (Sheldrick, 2015)'
_diffrn_ambient_temperature 100.0
_diffrn_detector 'Bruker APEX-II CCD'
_diffrn_detector_area_resol_mean 8.258
_diffrn_detector_type 'CCD Area Detector'
_diffrn_measured_fraction_theta_full 0.999
_diffrn_measured_fraction_theta_max 0.993
_diffrn_measurement_device 'Kappa Four-Circle Diffractometer'
_diffrn_measurement_device_type 'Bruker APEX II Ultra'
_diffrn_measurement_method '\f and \w scans'
_diffrn_radiation_monochromator 'Double Bounce Multilayer Mirrors'
_diffrn_radiation_probe x-ray
_diffrn_radiation_type MoK\a
_diffrn_radiation_wavelength 0.71073
_diffrn_reflns_av_R_equivalents 0.0524
_diffrn_reflns_av_unetI/netI 0.0637
_diffrn_reflns_Laue_measured_fraction_full 0.999
_diffrn_reflns_Laue_measured_fraction_max 0.993
_diffrn_reflns_limit_h_max 14
_diffrn_reflns_limit_h_min -16
_diffrn_reflns_limit_k_max 13
_diffrn_reflns_limit_k_min -16
_diffrn_reflns_limit_l_max 19
_diffrn_reflns_limit_l_min -12
_diffrn_reflns_number 14805
_diffrn_reflns_point_group_measured_fraction_full 0.999
_diffrn_reflns_point_group_measured_fraction_max 0.993
_diffrn_reflns_theta_full 25.242
_diffrn_reflns_theta_max 28.314
_diffrn_reflns_theta_min 2.021
_diffrn_source 'Micro Focus Rotating Anode'
_diffrn_source_type 'Bruker TXS'
_diffrn_standards_number 0
_exptl_absorpt_coefficient_mu 3.505
_exptl_absorpt_correction_T_max 0.7457
_exptl_absorpt_correction_T_min 0.6339
_exptl_absorpt_correction_type multi-scan
_exptl_absorpt_process_details
'SADABS-2016/2 (Bruker,2016/2) was used for absorption correction. wR2(int) was 0.0769 before and 0.0673 after correction. The Ratio of minimum to maximum transmission is 0.8501. The \l/2 correction factor is Not present.'
_exptl_crystal_colour colourless
_exptl_crystal_colour_primary colourless
_exptl_crystal_density_diffrn 1.885
_exptl_crystal_description block
_exptl_crystal_F_000 1184
_exptl_crystal_size_max 0.28
_exptl_crystal_size_mid 0.26
_exptl_crystal_size_min 0.24
_refine_diff_density_max 1.176
_refine_diff_density_min -0.679
_refine_diff_density_rms 0.139
_refine_ls_extinction_method none
_refine_ls_goodness_of_fit_ref 1.043
_refine_ls_hydrogen_treatment constr
_refine_ls_matrix_type full
_refine_ls_number_parameters 266
_refine_ls_number_reflns 5307
_refine_ls_number_restraints 0
_refine_ls_restrained_S_all 1.043
_refine_ls_R_factor_all 0.0412
_refine_ls_R_factor_gt 0.0329
_refine_ls_shift/su_max 0.001
_refine_ls_shift/su_mean 0.000
_refine_ls_structure_factor_coef Fsqd
_refine_ls_weighting_details 'w=1/[\s^2^(Fo^2^)+(0.0230P)^2^+0.1851P] where P=(Fo^2^+2Fc^2^)/3'
_refine_ls_weighting_scheme calc
_refine_ls_wR_factor_gt 0.0754
_refine_ls_wR_factor_ref 0.0794
_reflns_Friedel_coverage 0.000
_reflns_number_gt 4547
_reflns_number_total 5307
_reflns_threshold_expression 'I > 2\s(I)'
_cod_data_source_file ja9b09067_si_002.cif
_cod_data_source_block boger87_0m_a
_cod_depositor_comments
;
The following automatic conversions were performed:

'_diffrn_radiation_probe' value 'X-ray' changed to 'x-ray' according
to
/home/data/users/saulius/crontab/automatic-downloads/current/ACS/lib/dictionaries/cif_core.dic
dictionary named 'cif_core.dic' version 2.4.2 from 2011-04-26.

Automatic conversion script
Id: cif_fix_values 4973 2017-02-22 13:04:09Z antanas 
;
_cod_database_code 4127899
_shelx_shelxl_version_number 2014/7
_shelx_space_group_comment
;
The symmetry employed for this shelxl refinement is uniquely defined
by the following loop, which should always be used as a source of
symmetry information in preference to the above space-group names.
They are only intended as comments.
;
_shelx_estimated_absorpt_t_max 0.487
_shelx_estimated_absorpt_t_min 0.440
_olex2_refinement_description
;
1. Fixed Uiso
 At 1.2 times of:
  All C(H) groups, All N(H) groups
 At 1.5 times of:
  All C(H,H,H) groups
2.a Aromatic/amide H refined with riding coordinates:
 C13(H13), N1(H1), C7(H7), C6(H6), C5(H5), C11(H11)
2.b Idealised Me refined as rotating group:
 C17(H17A,H17B,H17C), C1(H1A,H1B,H1C), C16(H16A,H16B,H16C), C15(H15A,H15B,H15C)
;
_olex2_submission_special_instructions 'No special instructions were received'

loop_
_space_group_symop_operation_xyz
'x, y, z'
'-x+1/2, y+1/2, -z+1/2'
'-x, -y, -z'
'x-1/2, -y-1/2, z-1/2'

loop_
_atom_site_label
_atom_site_type_symbol
_atom_site_fract_x
_atom_site_fract_y
_atom_site_fract_z
_atom_site_U_iso_or_equiv
_atom_site_adp_type
_atom_site_occupancy
_atom_site_site_symmetry_order
_atom_site_calc_flag
_atom_site_refinement_flags_posn
I1 I 0.36586(2) 0.65955(2) 0.66307(2) 0.01331(6) Uani 1 1 d .
Br1 Br -0.09143(2) 0.73619(3) 0.47528(2) 0.02655(9) Uani 1 1 d .
S1 S 0.66389(6) 0.73286(5) 0.75818(5) 0.01446(14) Uani 1 1 d .
F3 F 0.60413(17) 0.90923(14) 0.65973(13) 0.0348(5) Uani 1 1 d .
O1 O 0.26140(17) 0.86526(15) 0.64279(13) 0.0181(4) Uani 1 1 d .
F2 F 0.75692(17) 0.83637(13) 0.63400(14) 0.0301(4) Uani 1 1 d .
F1 F 0.7531(2) 0.92937(14) 0.75796(14) 0.0427(6) Uani 1 1 d .
O4 O 0.77009(18) 0.68519(17) 0.79126(16) 0.0279(5) Uani 1 1 d .
O3 O 0.60185(18) 0.77180(17) 0.82905(13) 0.0238(5) Uani 1 1 d .
C9 C 0.4062(2) 0.4918(2) 0.64367(18) 0.0135(5) Uani 1 1 d .
O2 O 0.59638(17) 0.67159(15) 0.68493(14) 0.0204(4) Uani 1 1 d .
C13 C 0.4746(2) 0.3191(2) 0.70328(19) 0.0178(6) Uani 1 1 d .
H13 H 0.5074 0.2739 0.7531 0.021 Uiso 1 1 calc R
N1 N 0.16167(19) 0.77368(17) 0.52263(15) 0.0135(4) Uani 1 1 d .
H1 H 0.1447 0.7705 0.4621 0.016 Uiso 1 1 calc R
C7 C 0.1569(2) 0.5420(2) 0.6913(2) 0.0194(6) Uani 1 1 d .
H7 H 0.2071 0.5031 0.7360 0.023 Uiso 1 1 calc R
C8 C 0.1940(2) 0.6277(2) 0.64162(18) 0.0144(5) Uani 1 1 d .
C6 C 0.0459(3) 0.5136(3) 0.6753(2) 0.0271(7) Uani 1 1 d .
H6 H 0.0198 0.4541 0.7082 0.033 Uiso 1 1 calc R
C17 C 0.3308(2) 0.5184(2) 0.47137(19) 0.0186(6) Uani 1 1 d .
H17A H 0.2577 0.5455 0.4804 0.028 Uiso 1 1 calc GR
H17B H 0.3233 0.4725 0.4157 0.028 Uiso 1 1 calc GR
H17C H 0.3793 0.5814 0.4644 0.028 Uiso 1 1 calc GR
C14 C 0.4523(2) 0.4299(2) 0.72026(18) 0.0152(5) Uani 1 1 d .
C5 C -0.0272(2) 0.5723(2) 0.6111(2) 0.0248(7) Uani 1 1 d .
H5 H -0.1037 0.5537 0.6007 0.030 Uiso 1 1 calc R
C2 C 0.2234(2) 0.8605(2) 0.56046(19) 0.0162(5) Uani 1 1 d .
C11 C 0.4038(2) 0.3390(2) 0.5426(2) 0.0170(6) Uani 1 1 d .
H11 H 0.3873 0.3074 0.4828 0.020 Uiso 1 1 calc R
C12 C 0.4500(2) 0.2730(2) 0.6152(2) 0.0179(6) Uani 1 1 d .
C10 C 0.3803(2) 0.4506(2) 0.55385(18) 0.0138(5) Uani 1 1 d .
C1 C 0.2409(3) 0.9503(2) 0.4935(2) 0.0241(6) Uani 1 1 d .
H1A H 0.1849 1.0080 0.4946 0.036 Uiso 1 1 calc GR
H1B H 0.2344 0.9193 0.4311 0.036 Uiso 1 1 calc GR
H1C H 0.3149 0.9822 0.5109 0.036 Uiso 1 1 calc GR
C16 C 0.4803(3) 0.4763(2) 0.81612(18) 0.0194(6) Uani 1 1 d .
H16A H 0.5387 0.5320 0.8173 0.029 Uiso 1 1 calc GR
H16B H 0.5063 0.4167 0.8593 0.029 Uiso 1 1 calc GR
H16C H 0.4142 0.5104 0.8342 0.029 Uiso 1 1 calc GR
C4 C 0.0120(2) 0.6582(2) 0.5623(2) 0.0190(6) Uani 1 1 d .
C3 C 0.1234(2) 0.6885(2) 0.57539(18) 0.0135(5) Uani 1 1 d .
C15 C 0.4750(3) 0.1527(2) 0.6000(2) 0.0246(7) Uani 1 1 d .
H15A H 0.5503 0.1357 0.6303 0.037 Uiso 1 1 calc GR
H15B H 0.4690 0.1382 0.5337 0.037 Uiso 1 1 calc GR
H15C H 0.4220 0.1063 0.6262 0.037 Uiso 1 1 calc GR
C18 C 0.6967(3) 0.8590(2) 0.6999(2) 0.0218(6) Uani 1 1 d .

loop_
_atom_site_aniso_label
_atom_site_aniso_U_11
_atom_site_aniso_U_22
_atom_site_aniso_U_33
_atom_site_aniso_U_23
_atom_site_aniso_U_13
_atom_site_aniso_U_12
I1 0.01335(10) 0.01334(11) 0.01293(10) 0.00031(6) 0.00109(7) -0.00063(6)
Br1 0.01404(15) 0.0398(2) 0.02454(17) -0.00864(13) -0.00097(12) 0.00534(12)
S1 0.0149(3) 0.0146(3) 0.0138(3) 0.0013(2) 0.0018(2) 0.0005(2)
F3 0.0453(12) 0.0313(11) 0.0293(10) 0.0147(8) 0.0105(9) 0.0186(9)
O1 0.0215(11) 0.0160(9) 0.0162(10) -0.0035(7) 0.0004(8) -0.0009(8)
F2 0.0358(11) 0.0286(10) 0.0304(10) 0.0017(7) 0.0196(9) -0.0054(8)
F1 0.0723(17) 0.0232(10) 0.0310(11) -0.0076(8) 0.0031(11) -0.0223(10)
O4 0.0184(11) 0.0267(12) 0.0366(13) 0.0085(9) -0.0023(10) 0.0038(9)
O3 0.0295(12) 0.0288(12) 0.0141(10) 0.0010(8) 0.0065(9) 0.0036(9)
C9 0.0134(12) 0.0104(13) 0.0170(13) 0.0009(10) 0.0032(10) 0.0006(10)
O2 0.0188(11) 0.0234(11) 0.0197(11) -0.0035(8) 0.0054(8) -0.0071(8)
C13 0.0168(14) 0.0176(14) 0.0177(14) 0.0049(10) -0.0009(11) 0.0006(11)
N1 0.0170(11) 0.0123(11) 0.0108(11) -0.0005(8) 0.0005(9) -0.0015(9)
C7 0.0253(15) 0.0152(14) 0.0196(14) 0.0021(10) 0.0095(12) -0.0007(11)
C8 0.0140(13) 0.0142(13) 0.0155(13) -0.0033(10) 0.0039(10) -0.0030(10)
C6 0.0308(17) 0.0248(16) 0.0296(17) 0.0009(13) 0.0168(14) -0.0090(13)
C17 0.0203(14) 0.0210(14) 0.0139(13) -0.0007(10) 0.0008(11) 0.0025(11)
C14 0.0113(12) 0.0208(14) 0.0131(13) 0.0010(10) 0.0011(10) -0.0007(10)
C5 0.0170(14) 0.0291(17) 0.0304(17) -0.0087(13) 0.0099(12) -0.0102(12)
C2 0.0192(14) 0.0141(13) 0.0157(13) -0.0033(10) 0.0038(11) 0.0017(11)
C11 0.0119(13) 0.0219(15) 0.0171(14) -0.0033(10) 0.0014(10) -0.0038(10)
C12 0.0128(13) 0.0159(14) 0.0248(15) -0.0002(11) 0.0020(11) -0.0036(10)
C10 0.0098(12) 0.0168(13) 0.0150(13) -0.0015(10) 0.0024(10) -0.0007(10)
C1 0.0331(17) 0.0171(15) 0.0208(15) 0.0022(11) 0.0003(13) -0.0071(13)
C16 0.0254(15) 0.0215(14) 0.0105(13) 0.0022(10) 0.0002(11) -0.0016(12)
C4 0.0152(14) 0.0237(16) 0.0180(14) -0.0074(11) 0.0024(11) 0.0016(11)
C3 0.0141(13) 0.0139(13) 0.0131(13) -0.0033(10) 0.0034(10) -0.0003(10)
C15 0.0267(17) 0.0163(15) 0.0285(17) -0.0034(11) -0.0023(13) 0.0021(12)
C18 0.0292(17) 0.0179(15) 0.0192(15) -0.0029(11) 0.0072(12) -0.0023(12)

loop_
_atom_type_symbol
_atom_type_description
_atom_type_scat_dispersion_real
_atom_type_scat_dispersion_imag
_atom_type_scat_source
C C 0.0033 0.0016 'International Tables Vol C Tables 4.2.6.8 and 6.1.1.4'
H H 0.0000 0.0000 'International Tables Vol C Tables 4.2.6.8 and 6.1.1.4'
Br Br -0.2901 2.4595 'International Tables Vol C Tables 4.2.6.8 and 6.1.1.4'
F F 0.0171 0.0103 'International Tables Vol C Tables 4.2.6.8 and 6.1.1.4'
I I -0.4742 1.8119 'International Tables Vol C Tables 4.2.6.8 and 6.1.1.4'
N N 0.0061 0.0033 'International Tables Vol C Tables 4.2.6.8 and 6.1.1.4'
O O 0.0106 0.0060 'International Tables Vol C Tables 4.2.6.8 and 6.1.1.4'
S S 0.1246 0.1234 'International Tables Vol C Tables 4.2.6.8 and 6.1.1.4'

loop_
_geom_angle_atom_site_label_1
_geom_angle_atom_site_label_2
_geom_angle_atom_site_label_3
_geom_angle
C8 I1 C9 92.95(10)
O4 S1 O3 115.63(13)
O4 S1 O2 115.16(13)
O4 S1 C18 104.01(14)
O3 S1 C18 103.89(13)
O2 S1 O3 113.20(13)
O2 S1 C18 102.81(13)
C14 C9 I1 118.71(19)
C14 C9 C10 124.8(2)
C10 C9 I1 116.44(19)
C14 C13 H13 119.1
C12 C13 H13 119.1
C12 C13 C14 121.9(3)
C2 N1 H1 118.3
C2 N1 C3 123.4(2)
C3 N1 H1 118.3
C8 C7 H7 120.4
C6 C7 H7 120.4
C6 C7 C8 119.3(3)
C7 C8 I1 117.3(2)
C7 C8 C3 122.7(3)
C3 C8 I1 119.88(19)
C7 C6 H6 120.0
C7 C6 C5 120.0(3)
C5 C6 H6 120.0
H17A C17 H17B 109.5
H17A C17 H17C 109.5
H17B C17 H17C 109.5
C10 C17 H17A 109.5
C10 C17 H17B 109.5
C10 C17 H17C 109.5
C9 C14 C13 116.0(2)
C9 C14 C16 123.9(2)
C13 C14 C16 120.2(2)
C6 C5 H5 120.2
C6 C5 C4 119.7(3)
C4 C5 H5 120.2
O1 C2 N1 122.7(2)
O1 C2 C1 122.6(3)
N1 C2 C1 114.7(2)
C12 C11 H11 118.8
C12 C11 C10 122.4(3)
C10 C11 H11 118.8
C13 C12 C15 120.1(3)
C11 C12 C13 119.1(3)
C11 C12 C15 120.8(3)
C9 C10 C17 124.4(2)
C11 C10 C9 115.8(2)
C11 C10 C17 119.7(2)
C2 C1 H1A 109.5
C2 C1 H1B 109.5
C2 C1 H1C 109.5
H1A C1 H1B 109.5
H1A C1 H1C 109.5
H1B C1 H1C 109.5
C14 C16 H16A 109.5
C14 C16 H16B 109.5
C14 C16 H16C 109.5
H16A C16 H16B 109.5
H16A C16 H16C 109.5
H16B C16 H16C 109.5
C5 C4 Br1 118.1(2)
C5 C4 C3 122.2(3)
C3 C4 Br1 119.7(2)
C8 C3 N1 122.8(2)
C4 C3 N1 121.1(2)
C4 C3 C8 116.1(2)
C12 C15 H15A 109.5
C12 C15 H15B 109.5
C12 C15 H15C 109.5
H15A C15 H15B 109.5
H15A C15 H15C 109.5
H15B C15 H15C 109.5
F3 C18 S1 110.7(2)
F2 C18 S1 110.74(19)
F2 C18 F3 107.4(2)
F1 C18 S1 111.6(2)
F1 C18 F3 108.2(2)
F1 C18 F2 108.0(3)

loop_
_geom_bond_atom_site_label_1
_geom_bond_atom_site_label_2
_geom_bond_distance
I1 C9 2.119(3)
I1 C8 2.111(3)
Br1 C4 1.902(3)
S1 O4 1.434(2)
S1 O3 1.457(2)
S1 O2 1.453(2)
S1 C18 1.825(3)
F3 C18 1.338(4)
O1 C2 1.226(3)
F2 C18 1.331(3)
F1 C18 1.320(3)
C9 C14 1.395(4)
C9 C10 1.398(4)
C13 H13 0.9500
C13 C14 1.399(4)
C13 C12 1.396(4)
N1 H1 0.8800
N1 C2 1.361(3)
N1 C3 1.412(3)
C7 H7 0.9500
C7 C8 1.384(4)
C7 C6 1.383(4)
C8 C3 1.404(4)
C6 H6 0.9500
C6 C5 1.388(5)
C17 H17A 0.9800
C17 H17B 0.9800
C17 H17C 0.9800
C17 C10 1.509(4)
C14 C16 1.503(4)
C5 H5 0.9500
C5 C4 1.390(4)
C2 C1 1.503(4)
C11 H11 0.9500
C11 C12 1.381(4)
C11 C10 1.395(4)
C12 C15 1.511(4)
C1 H1A 0.9800
C1 H1B 0.9800
C1 H1C 0.9800
C16 H16A 0.9800
C16 H16B 0.9800
C16 H16C 0.9800
C4 C3 1.394(4)
C15 H15A 0.9800
C15 H15B 0.9800
C15 H15C 0.9800
